data_7102595
loop_
_publ_author_name
'Ruf, Michael'
'Durfee, William S'
'Pierpont, Cortlandt G'

_publ_section_title
;
 Synthesis of a quinone-functionalized macrocyclic ligand and the
 intense fluorescence of its zinc complex.
;
_journal_issue 8
_journal_name_full 'Chemical communications (Cambridge, England)'
_journal_page_first 1022
_journal_page_last 1023
_journal_paper_doi 10.1039/b401334d
_journal_year 2004
_chemical_formula_sum 'C36 H24 N10 O4 Zn'
_chemical_formula_weight 726.02
_chemical_name_common 'Zn(hp(OH)4)(py) py'
_chemical_name_systematic
;
?
;
_space_group_IT_number 2
_symmetry_cell_setting triclinic
_symmetry_space_group_name_Hall '-P 1'
_symmetry_space_group_name_H-M 'P -1'
_atom_sites_solution_hydrogens geom
_atom_sites_solution_primary direct
_atom_sites_solution_secondary difmap
_audit_creation_method SHELXL
_cell_angle_alpha 83.220(6)
_cell_angle_beta 74.952(8)
_cell_angle_gamma 66.869(7)
_cell_formula_units_Z 2
_cell_length_a 10.497(3)
_cell_length_b 12.628(4)
_cell_length_c 13.000(3)
_cell_measurement_temperature 296(2)
_cell_volume 1530.2(7)
_computing_structure_refinement 'SHELXL-93 (Sheldrick, 1993)'
_computing_structure_solution 'SHELXS-86 (Sheldrick, 1990)'
_diffrn_ambient_temperature 296(2)
_diffrn_measurement_device 'Smart CCD'
_diffrn_measurement_method w-scans
_diffrn_radiation_monochromator graphite
_diffrn_radiation_source 'fine-focus sealed tube'
_diffrn_radiation_type MoKa
_diffrn_radiation_wavelength 0.71073
_diffrn_reflns_av_R_equivalents 0.0270
_diffrn_reflns_av_sigmaI/netI 0.0336
_diffrn_reflns_limit_h_max 15
_diffrn_reflns_limit_h_min -15
_diffrn_reflns_limit_k_max 18
_diffrn_reflns_limit_k_min -18
_diffrn_reflns_limit_l_max 18
_diffrn_reflns_limit_l_min -18
_diffrn_reflns_number 15131
_diffrn_reflns_theta_max 26.00
_diffrn_reflns_theta_min 1.62
_exptl_absorpt_coefficient_mu 0.865
_exptl_absorpt_correction_T_max 0.911
_exptl_absorpt_correction_T_min 0.873
_exptl_absorpt_correction_type empirical
_exptl_crystal_colour red
_exptl_crystal_density_diffrn 1.576
_exptl_crystal_description plate
_exptl_crystal_F_000 744
_exptl_crystal_size_max 0.51
_exptl_crystal_size_mid 0.25
_exptl_crystal_size_min 0.21
_refine_diff_density_max 0.310
_refine_diff_density_min -0.263
_refine_diff_density_rms 0.049
_refine_ls_extinction_method none
_refine_ls_goodness_of_fit_all 1.055
_refine_ls_goodness_of_fit_obs 1.082
_refine_ls_hydrogen_treatment fixed
_refine_ls_matrix_type full
_refine_ls_number_parameters 491
_refine_ls_number_reflns 5970
_refine_ls_number_restraints 0
_refine_ls_restrained_S_all 1.148
_refine_ls_restrained_S_obs 1.082
_refine_ls_R_factor_all 0.0352
_refine_ls_R_factor_obs 0.0299
_refine_ls_shift/esd_max -0.528
_refine_ls_shift/esd_mean 0.016
_refine_ls_structure_factor_coef Fsqd
_refine_ls_weighting_details 'w=1/[\s^2^(Fo^2^)+(0.0477P)^2^+0.2254P] where P=(Fo^2^+2Fc^2^)/3'
_refine_ls_weighting_scheme calc
_refine_ls_wR_factor_all 0.0920
_refine_ls_wR_factor_obs 0.0816
_reflns_number_observed 5340
_reflns_number_total 5981
_reflns_observed_criterion >2sigma(I)
_cod_data_source_file b401334d.txt
_cod_data_source_block compound_2
_cod_depositor_comments
;
The following automatic conversions were performed:

'_refine_ls_weighting_scheme' value 'calc
w=1/[\s^2^(Fo^2^)+(0.0477P)^2^+0.2254P] where P=(Fo^2^+2Fc^2^)/3' was
changed to 'calc'. New tag '_refine_ls_weighting_details' was
created. The value of the new tag was set to
'w=1/[\s^2^(Fo^2^)+(0.0477P)^2^+0.2254P] where P=(Fo^2^+2Fc^2^)/3'.

Automatic conversion script
Id: cif_fix_values 3143 2015-03-26 13:38:13Z robertas 
;
_cod_original_sg_symbol_H-M P-1
_cod_database_code 7102595

loop_
_symmetry_equiv_pos_as_xyz
'x, y, z'
'-x, -y, -z'

loop_
_atom_site_aniso_label
_atom_site_aniso_U_11
_atom_site_aniso_U_22
_atom_site_aniso_U_33
_atom_site_aniso_U_23
_atom_site_aniso_U_13
_atom_site_aniso_U_12
Zn 0.03776(13) 0.03672(12) 0.03060(11) 0.00023(8) -0.00738(8) -0.01395(9)
N1 0.0398(8) 0.0343(7) 0.0305(6) -0.0010(5) -0.0113(6) -0.0145(6)
N2 0.0318(7) 0.0350(7) 0.0348(7) -0.0052(5) -0.0092(5) -0.0107(6)
N3 0.0363(7) 0.0380(7) 0.0314(7) -0.0027(5) -0.0080(6) -0.0155(6)
N4 0.0359(7) 0.0327(7) 0.0311(7) -0.0044(5) -0.0086(5) -0.0122(6)
N5 0.0416(8) 0.0414(8) 0.0328(7) -0.0034(6) -0.0122(6) -0.0147(7)
N6 0.0395(8) 0.0386(7) 0.0392(8) -0.0016(6) -0.0077(6) -0.0164(6)
N7 0.0460(8) 0.0449(8) 0.0302(7) -0.0012(6) -0.0104(6) -0.0203(7)
N8 0.0420(8) 0.0376(7) 0.0338(7) -0.0020(6) -0.0075(6) -0.0173(6)
O1 0.0828(11) 0.0684(9) 0.0482(8) 0.0038(7) -0.0142(7) -0.0505(9)
O2 0.0735(10) 0.0621(9) 0.0337(6) -0.0014(6) -0.0164(6) -0.0310(8)
O3 0.0797(11) 0.0646(9) 0.0588(9) 0.0031(7) -0.0124(8) -0.0471(9)
O4 0.0831(11) 0.0792(10) 0.0348(7) 0.0040(7) -0.0179(7) -0.0451(9)
C1 0.0352(8) 0.0318(8) 0.0328(8) -0.0015(6) -0.0087(6) -0.0089(7)
C2 0.0378(9) 0.0359(8) 0.0336(8) -0.0008(7) -0.0081(7) -0.0106(7)
C3 0.0452(10) 0.0440(10) 0.0414(9) 0.0005(8) -0.0096(8) -0.0190(8)
C4 0.0554(12) 0.0539(11) 0.0409(10) 0.0044(8) -0.0044(8) -0.0263(10)
C5 0.0519(11) 0.0524(11) 0.0306(9) 0.0006(8) -0.0058(8) -0.0160(9)
C6 0.0433(10) 0.0410(9) 0.0332(8) -0.0029(7) -0.0100(7) -0.0100(8)
C7 0.0348(9) 0.0352(8) 0.0330(8) -0.0021(6) -0.0083(7) -0.0074(7)
C8 0.0346(8) 0.0337(8) 0.0314(8) -0.0015(6) -0.0105(6) -0.0075(7)
C9 0.0327(8) 0.0361(8) 0.0368(8) -0.0055(7) -0.0103(7) -0.0080(7)
C10 0.0467(10) 0.0492(10) 0.0401(9) -0.0103(8) -0.0137(8) -0.0167(9)
C11 0.0536(12) 0.0505(11) 0.0518(11) -0.0115(9) -0.0178(9) -0.0246(9)
C12 0.0473(10) 0.0420(9) 0.0526(11) -0.0045(8) -0.0136(8) -0.0216(8)
C13 0.0326(8) 0.0320(8) 0.0409(9) -0.0062(7) -0.0103(7) -0.0079(7)
C14 0.0315(8) 0.0337(8) 0.0361(8) -0.0014(6) -0.0064(6) -0.0096(7)
C15 0.0370(9) 0.0375(9) 0.0373(9) 0.0006(7) -0.0068(7) -0.0109(7)
C16 0.0463(10) 0.0424(10) 0.0496(10) 0.0025(8) -0.0096(8) -0.0189(8)
C17 0.0598(13) 0.0541(12) 0.0493(11) 0.0139(9) -0.0083(9) -0.0272(10)
C18 0.0633(13) 0.0618(12) 0.0362(9) 0.0098(9) -0.0104(9) -0.0262(11)
C19 0.0491(11) 0.0500(10) 0.0356(9) 0.0035(8) -0.0111(8) -0.0182(9)
C20 0.0376(9) 0.0398(9) 0.0349(8) 0.0012(7) -0.0077(7) -0.0128(7)
C21 0.0339(8) 0.0377(8) 0.0312(8) -0.0009(6) -0.0073(6) -0.0099(7)
C22 0.0374(9) 0.0381(8) 0.0343(8) -0.0029(7) -0.0111(7) -0.0127(7)
C23 0.0547(11) 0.0536(11) 0.0348(9) -0.0045(8) -0.0151(8) -0.0244(9)
C24 0.0579(12) 0.0523(11) 0.0450(10) -0.0070(8) -0.0186(9) -0.0293(10)
C25 0.0475(10) 0.0448(10) 0.0436(9) -0.0041(8) -0.0104(8) -0.0236(8)
C26 0.0338(8) 0.0348(8) 0.0344(8) -0.0047(6) -0.0082(6) -0.0112(7)
N9 0.0346(7) 0.0347(7) 0.0384(7) -0.0023(6) -0.0081(6) -0.0127(6)
C27 0.0447(10) 0.0481(10) 0.0444(10) -0.0001(8) -0.0139(8) -0.0135(8)
C28 0.0494(12) 0.0566(12) 0.0695(14) 0.0053(11) -0.0276(11) -0.0096(10)
C29 0.0399(11) 0.0453(11) 0.086(2) -0.0106(11) -0.0147(10) -0.0046(9)
C30 0.0525(13) 0.0577(13) 0.0592(13) -0.0243(10) -0.0024(10) -0.0106(10)
C31 0.0455(11) 0.0496(11) 0.0454(10) -0.0094(8) -0.0120(8) -0.0124(9)
N10 0.041(3) 0.070(3) 0.076(3) -0.002(3) -0.024(3) 0.001(3)
C32 0.081(6) 0.080(4) 0.073(3) -0.016(3) -0.022(4) -0.025(3)
C33 0.071(4) 0.062(6) 0.071(3) -0.014(5) -0.001(3) 0.004(4)
C34 0.051(4) 0.073(6) 0.052(3) 0.012(4) -0.009(3) -0.011(4)
C35 0.042(4) 0.085(4) 0.059(3) 0.013(2) -0.027(3) -0.007(3)
C36 0.061(4) 0.057(3) 0.073(4) -0.002(3) -0.025(3) 0.000(3)
N10A 0.100(10) 0.177(12) 0.065(4) 0.024(6) -0.039(7) -0.087(9)
C32A 0.105(8) 0.044(4) 0.079(5) -0.017(3) -0.019(6) -0.043(5)
C33A 0.046(5) 0.027(4) 0.060(3) -0.003(4) -0.007(3) -0.005(4)
C34A 0.099(11) 0.048(4) 0.054(4) 0.014(3) -0.035(7) 0.023(6)
C35A 0.052(6) 0.274(21) 0.068(6) -0.008(10) -0.025(5) -0.045(10)
C36A 0.023(4) 0.151(15) 0.062(4) 0.030(9) -0.017(3) 0.015(7)

loop_
_atom_site_label
_atom_site_type_symbol
_atom_site_fract_x
_atom_site_fract_y
_atom_site_fract_z
_atom_site_U_iso_or_equiv
_atom_site_thermal_displace_type
_atom_site_occupancy
_atom_site_calc_flag
_atom_site_refinement_flags
_atom_site_disorder_group
Zn Zn 0.69088(2) 0.86324(2) 0.538882(14) 0.03525(8) Uani 1 d . .
N1 N 0.70762(15) 0.96077(12) 0.41399(10) 0.0340(3) Uani 1 d . .
N2 N 0.58145(14) 0.78530(12) 0.45860(11) 0.0338(3) Uani 1 d . .
N3 N 0.59529(15) 0.81907(12) 0.67505(10) 0.0345(3) Uani 1 d . .
N4 N 0.74013(15) 0.98200(11) 0.62778(10) 0.0330(3) Uani 1 d . .
N5 N 0.6451(2) 0.87277(13) 0.28666(11) 0.0380(3) Uani 1 d . .
N6 N 0.5001(2) 0.69156(12) 0.62161(11) 0.0388(3) Uani 1 d . .
N7 N 0.6602(2) 0.90585(13) 0.80161(11) 0.0390(3) Uani 1 d . .
N8 N 0.8184(2) 1.07752(12) 0.46524(11) 0.0372(3) Uani 1 d . .
O1 O 0.9221(2) 1.19805(14) 0.28462(12) 0.0601(4) Uani 1 d . .
H1A H 0.9040(2) 1.18330(14) 0.34863(12) 0.090 Uiso 1 calc R .
O2 O 0.7263(2) 0.95836(12) 0.07217(10) 0.0539(4) Uani 1 d . .
H2A H 0.6885(2) 0.92005(12) 0.11486(10) 0.081 Uiso 1 calc R .
O3 O 0.3857(2) 0.57809(13) 0.80546(13) 0.0625(4) Uani 1 d . .
H3A H 0.4056(2) 0.59081(13) 0.74115(13) 0.094 Uiso 1 calc R .
O4 O 0.5683(2) 0.82984(14) 1.01643(11) 0.0607(4) Uani 1 d . .
H4A H 0.6068(2) 0.86727(14) 0.97315(11) 0.091 Uiso 1 calc R .
C1 C 0.7768(2) 1.03632(14) 0.39926(13) 0.0342(3) Uani 1 d . .
C2 C 0.8072(2) 1.06763(14) 0.28614(13) 0.0368(4) Uani 1 d . .
C3 C 0.8747(2) 1.1394(2) 0.23261(15) 0.0431(4) Uani 1 d . .
C4 C 0.8928(2) 1.1474(2) 0.1220(2) 0.0501(5) Uani 1 d . .
H4B H 0.9390(2) 1.1938(2) 0.0827(2) 0.060 Uiso 1 calc R .
C5 C 0.8435(2) 1.0877(2) 0.06982(14) 0.0470(4) Uani 1 d . .
H5B H 0.8567(2) 1.0954(2) -0.00382(14) 0.056 Uiso 1 calc R .
C6 C 0.7743(2) 1.0160(2) 0.12483(13) 0.0406(4) Uani 1 d . .
C7 C 0.7583(2) 1.00757(14) 0.23395(13) 0.0360(4) Uani 1 d . .
C8 C 0.6961(2) 0.94006(14) 0.31494(13) 0.0343(3) Uani 1 d . .
C9 C 0.5856(2) 0.80087(14) 0.35245(13) 0.0359(4) Uani 1 d . .
C10 C 0.5320(2) 0.7440(2) 0.29973(15) 0.0442(4) Uani 1 d . .
H10A H 0.5379(2) 0.7562(2) 0.22698(15) 0.053 Uiso 1 calc R .
C11 C 0.4707(2) 0.6701(2) 0.3550(2) 0.0484(4) Uani 1 d . .
H11A H 0.4355(2) 0.6309(2) 0.3205(2) 0.058 Uiso 1 calc R .
C12 C 0.4625(2) 0.6551(2) 0.4627(2) 0.0451(4) Uani 1 d . .
H12A H 0.4203(2) 0.6061(2) 0.5021(2) 0.054 Uiso 1 calc R .
C13 C 0.5175(2) 0.71351(14) 0.51271(14) 0.0357(4) Uani 1 d . .
C14 C 0.5323(2) 0.73986(14) 0.68926(13) 0.0348(3) Uani 1 d . .
C15 C 0.4977(2) 0.71081(15) 0.80287(14) 0.0387(4) Uani 1 d . .
C16 C 0.4305(2) 0.6399(2) 0.8568(2) 0.0460(4) Uani 1 d . .
C17 C 0.4089(2) 0.6347(2) 0.9675(2) 0.0548(5) Uani 1 d . .
H17A H 0.3631(2) 0.5880(2) 1.0069(2) 0.066 Uiso 1 calc R .
C18 C 0.4544(2) 0.6978(2) 1.0199(2) 0.0542(5) Uani 1 d . .
H18A H 0.4386(2) 0.6922(2) 1.0937(2) 0.065 Uiso 1 calc R .
C19 C 0.5232(2) 0.7695(2) 0.96461(14) 0.0452(4) Uani 1 d . .
C20 C 0.5426(2) 0.77431(15) 0.85512(13) 0.0383(4) Uani 1 d . .
C21 C 0.6059(2) 0.84140(14) 0.77388(13) 0.0355(4) Uani 1 d . .
C22 C 0.7227(2) 0.97580(15) 0.73570(13) 0.0364(4) Uani 1 d . .
C23 C 0.7666(2) 1.0390(2) 0.78980(14) 0.0452(4) Uani 1 d . .
H23A H 0.7515(2) 1.0331(2) 0.86361(14) 0.054 Uiso 1 calc R .
C24 C 0.8324(2) 1.1104(2) 0.7338(2) 0.0472(4) Uani 1 d . .
H24A H 0.8645(2) 1.1518(2) 0.7685(2) 0.057 Uiso 1 calc R .
C25 C 0.8494(2) 1.1187(2) 0.62494(15) 0.0431(4) Uani 1 d . .
H25A H 0.8938(2) 1.1661(2) 0.58507(15) 0.052 Uiso 1 calc R .
C26 C 0.8003(2) 1.05645(14) 0.57456(13) 0.0345(3) Uani 1 d . .
N9 N 0.89546(15) 0.72521(12) 0.50738(11) 0.0359(3) Uani 1 d . .
C27 C 0.9645(2) 0.6806(2) 0.5844(2) 0.0464(4) Uani 1 d . .
H27A H 0.9201(2) 0.7087(2) 0.6529(2) 0.056 Uiso 1 calc R .
C28 C 1.0982(2) 0.5953(2) 0.5680(2) 0.0596(6) Uani 1 d . .
H28A H 1.1428(2) 0.5662(2) 0.6241(2) 0.072 Uiso 1 calc R .
C29 C 1.1647(2) 0.5537(2) 0.4670(2) 0.0599(6) Uani 1 d . .
H29A H 1.2553(2) 0.4960(2) 0.4535(2) 0.072 Uiso 1 calc R .
C30 C 1.0954(2) 0.5988(2) 0.3866(2) 0.0598(6) Uani 1 d . .
H30A H 1.1382(2) 0.5722(2) 0.3175(2) 0.072 Uiso 1 calc R .
C31 C 0.9616(2) 0.6839(2) 0.4096(2) 0.0476(4) Uani 1 d . .
H31A H 0.9150(2) 0.7140(2) 0.3546(2) 0.057 Uiso 1 calc R .
N10 N 1.0929(6) 0.5991(3) 1.1222(3) 0.0670(15) Uani 0.597(11) d PG 1
C32 C 0.9484(7) 0.6532(3) 1.1249(4) 0.078(2) Uani 0.597(11) d PG 1
H32 H 0.9069(11) 0.7332(3) 1.1213(6) 0.094 Uiso 0.597(11) calc PR 1
C33 C 0.8661(3) 0.5879(8) 1.1331(4) 0.079(3) Uani 0.597(11) d PG 1
H33 H 0.7694(3) 0.6241(11) 1.1350(6) 0.095 Uiso 0.597(11) calc PR 1
C34 C 0.9282(6) 0.4684(7) 1.1386(3) 0.064(2) Uani 0.597(11) d PG 1
H34 H 0.8731(9) 0.4247(10) 1.1441(5) 0.077 Uiso 0.597(11) calc PR 1
C35 C 1.0727(7) 0.4143(3) 1.1358(3) 0.066(2) Uani 0.597(11) d PG 1
H35 H 1.1142(11) 0.3344(3) 1.1395(5) 0.079 Uiso 0.597(11) calc PR 1
C36 C 1.1551(3) 0.4797(4) 1.1276(4) 0.069(2) Uani 0.597(11) d PG 1
H36 H 1.2517(3) 0.4434(7) 1.1258(6) 0.083 Uiso 0.597(11) calc PR 1
N10A N 1.0201(12) 0.6460(8) 1.1190(5) 0.101(4) Uani 0.403(11) d PG 2
C32A C 0.8882(8) 0.6419(4) 1.1243(5) 0.070(3) Uani 0.403(11) d PG 2
H32A H 0.8106(12) 0.7095(7) 1.1192(8) 0.084 Uiso 0.403(11) calc PR 2
C33A C 0.8722(8) 0.5366(8) 1.1371(5) 0.048(2) Uani 0.403(11) d PG 2
H33A H 0.7839(11) 0.5338(15) 1.1405(8) 0.057 Uiso 0.403(11) calc PR 2
C34A C 0.9881(14) 0.4355(4) 1.1447(6) 0.081(5) Uani 0.403(11) d PG 2
H34A H 0.9774(22) 0.3650(7) 1.1532(9) 0.097 Uiso 0.403(11) calc PR 2
C35A C 1.1200(10) 0.4397(9) 1.1394(6) 0.134(8) Uani 0.403(11) d PG 2
H35A H 1.1975(14) 0.3720(12) 1.1445(9) 0.160 Uiso 0.403(11) calc PR 2
C36A C 1.1360(6) 0.5449(13) 1.1266(6) 0.096(6) Uani 0.403(11) d PG 2
H36A H 1.2242(9) 0.5477(20) 1.1232(8) 0.115 Uiso 0.403(11) calc PR 2

loop_
_atom_type_symbol
_atom_type_description
_atom_type_scat_dispersion_real
_atom_type_scat_dispersion_imag
_atom_type_scat_source
C C 0.0033 0.0016 'International Tables Vol C Tables 4.2.6.8 and 6.1.1.4'
H H 0.0000 0.0000 'International Tables Vol C Tables 4.2.6.8 and 6.1.1.4'
N N 0.0061 0.0033 'International Tables Vol C Tables 4.2.6.8 and 6.1.1.4'
O O 0.0106 0.0060 'International Tables Vol C Tables 4.2.6.8 and 6.1.1.4'
Zn Zn 0.2839 1.4301 'International Tables Vol C Tables 4.2.6.8 and 6.1.1.4'

loop_
_geom_angle_atom_site_label_1
_geom_angle_atom_site_label_2
_geom_angle_atom_site_label_3
_geom_angle
N1 Zn N3 155.31(6)
N1 Zn N9 101.64(6)
N3 Zn N9 103.05(6)
N1 Zn N2 88.29(6)
N3 Zn N2 88.68(6)
N9 Zn N2 96.68(5)
N1 Zn N4 88.30(6)
N3 Zn N4 87.91(6)
N9 Zn N4 99.29(6)
N2 Zn N4 164.02(5)
C1 N1 C8 107.83(13)
C1 N1 Zn 124.37(11)
C8 N1 Zn 124.69(11)
C13 N2 C9 116.72(14)
C13 N2 Zn 121.28(11)
C9 N2 Zn 121.82(11)
C14 N3 C21 108.23(13)
C14 N3 Zn 124.80(11)
C21 N3 Zn 125.57(11)
C26 N4 C22 116.31(14)
C26 N4 Zn 121.20(10)
C22 N4 Zn 122.26(11)
C8 N5 C9 127.09(15)
C14 N6 C13 126.97(15)
C21 N7 C22 127.22(15)
C1 N8 C26 127.36(15)
N8 C1 N1 131.62(15)
N8 C1 C2 119.4(2)
N1 C1 C2 108.91(14)
C7 C2 C3 122.2(2)
C7 C2 C1 107.30(15)
C3 C2 C1 130.5(2)
O1 C3 C2 121.7(2)
O1 C3 C4 121.8(2)
C2 C3 C4 116.5(2)
C5 C4 C3 121.4(2)
C4 C5 C6 121.7(2)
O2 C6 C7 122.6(2)
O2 C6 C5 120.8(2)
C7 C6 C5 116.5(2)
C2 C7 C6 121.7(2)
C2 C7 C8 106.79(14)
C6 C7 C8 131.5(2)
N5 C8 N1 131.3(2)
N5 C8 C7 119.54(15)
N1 C8 C7 109.15(14)
N2 C9 N5 123.6(2)
N2 C9 C10 122.5(2)
N5 C9 C10 113.8(2)
C11 C10 C9 120.0(2)
C10 C11 C12 118.4(2)
C11 C12 C13 119.9(2)
N2 C13 N6 123.91(15)
N2 C13 C12 122.4(2)
N6 C13 C12 113.7(2)
N6 C14 N3 131.5(2)
N6 C14 C15 119.2(2)
N3 C14 C15 109.29(15)
C16 C15 C20 122.0(2)
C16 C15 C14 131.3(2)
C20 C15 C14 106.7(2)
O3 C16 C15 121.9(2)
O3 C16 C17 121.2(2)
C15 C16 C17 116.8(2)
C18 C17 C16 121.3(2)
C17 C18 C19 121.7(2)
O4 C19 C20 122.6(2)
O4 C19 C18 121.2(2)
C20 C19 C18 116.2(2)
C19 C20 C15 122.0(2)
C19 C20 C21 130.8(2)
C15 C20 C21 107.12(15)
N7 C21 N3 131.8(2)
N7 C21 C20 119.6(2)
N3 C21 C20 108.65(15)
N4 C22 N7 123.3(2)
N4 C22 C23 122.8(2)
N7 C22 C23 113.84(15)
C24 C23 C22 119.8(2)
C23 C24 C25 118.1(2)
C24 C25 C26 120.1(2)
N4 C26 C25 122.7(2)
N4 C26 N8 123.43(15)
C25 C26 N8 113.9(2)
C27 N9 C31 117.3(2)
C27 N9 Zn 120.80(12)
C31 N9 Zn 121.83(12)
N9 C27 C28 123.3(2)
C29 C28 C27 118.7(2)
C30 C29 C28 118.8(2)
C29 C30 C31 119.0(2)
N9 C31 C30 122.8(2)
C32 N10 C36 120.0
N10 C32 C33 120.0
C34 C33 C32 120.0
C33 C34 C35 120.0
C36 C35 C34 120.0
C35 C36 N10 120.0
C32A N10A C36A 120.0
N10A C32A C33A 120.0
C34A C33A C32A 120.0
C35A C34A C33A 120.0
C36A C35A C34A 120.0
C35A C36A N10A 120.0

loop_
_geom_bond_atom_site_label_1
_geom_bond_atom_site_label_2
_geom_bond_distance
Zn N1 1.9323(14)
Zn N3 1.9329(14)
Zn N9 2.1421(15)
Zn N2 2.2653(14)
Zn N4 2.2762(14)
N1 C1 1.380(2)
N1 C8 1.388(2)
N2 C13 1.360(2)
N2 C9 1.362(2)
N3 C14 1.373(2)
N3 C21 1.388(2)
N4 C26 1.359(2)
N4 C22 1.364(2)
N5 C8 1.296(2)
N5 C9 1.389(2)
N6 C14 1.305(2)
N6 C13 1.388(2)
N7 C21 1.287(2)
N7 C22 1.389(2)
N8 C1 1.294(2)
N8 C26 1.392(2)
O1 C3 1.355(2)
O2 C6 1.356(2)
O3 C16 1.360(2)
O4 C19 1.352(2)
C1 C2 1.463(2)
C2 C7 1.380(3)
C2 C3 1.382(2)
C3 C4 1.398(3)
C4 C5 1.380(3)
C5 C6 1.398(3)
C6 C7 1.381(2)
C7 C8 1.459(2)
C9 C10 1.391(2)
C10 C11 1.370(3)
C11 C12 1.375(3)
C12 C13 1.394(3)
C14 C15 1.465(2)
C15 C16 1.372(3)
C15 C20 1.385(3)
C16 C17 1.395(3)
C17 C18 1.386(3)
C18 C19 1.397(3)
C19 C20 1.382(2)
C20 C21 1.463(2)
C22 C23 1.391(2)
C23 C24 1.375(3)
C24 C25 1.377(3)
C25 C26 1.388(3)
N9 C27 1.330(2)
N9 C31 1.336(2)
C27 C28 1.374(3)
C28 C29 1.373(3)
C29 C30 1.369(3)
C30 C31 1.374(3)
N10 C32 1.39
N10 C36 1.39
C32 C33 1.39
C33 C34 1.39
C34 C35 1.39
C35 C36 1.39
N10A C32A 1.39
N10A C36A 1.39
C32A C33A 1.39
C33A C34A 1.39
C34A C35A 1.39
C35A C36A 1.39
